data_4109688
loop_
_publ_author_name
'Bradley O. Ashburn'
'Rich G. Carter'
'Lev N. Zakharov'

_publ_section_title
;
 Synthesis of Tetra-ortho-substituted, Phosphorus-Containing and
 Carbonyl-Containing Biaryls Utilizing a Diels-Alder Approach
;
_journal_name_full 'Journal of the American Chemical Society'
_journal_page_first 9109
_journal_page_last 9116
_journal_paper_doi 10.1021/ja071163r
_journal_volume 129
_journal_year 2007
_chemical_formula_sum 'C16 H14 Br N O5'
_chemical_formula_weight 380.19
_chemical_name_systematic
; 
 ? 
;
_space_group_IT_number 14
_symmetry_cell_setting monoclinic
_symmetry_space_group_name_Hall '-P 2ybc'
_symmetry_space_group_name_H-M 'P 1 21/c 1'
_atom_sites_solution_hydrogens geom
_atom_sites_solution_primary direct
_atom_sites_solution_secondary difmap
_audit_creation_method SHELXL-97
_cell_angle_alpha 90.00
_cell_angle_beta 100.090(2)
_cell_angle_gamma 90.00
_cell_formula_units_Z 4
_cell_length_a 17.8051(19)
_cell_length_b 7.8616(9)
_cell_length_c 11.3272(12)
_cell_measurement_reflns_used 3915
_cell_measurement_temperature 123(2)
_cell_measurement_theta_max 28.16
_cell_measurement_theta_min 2.32
_cell_volume 1561.0(3)
_computing_cell_refinement 'Bruker SMART'
_computing_data_collection 'Bruker SMART'
_computing_data_reduction 'Bruker SAINT'
_computing_molecular_graphics 'Bruker SHELXTL'
_computing_publication_material 'Bruker SHELXTL'
_computing_structure_refinement 'SHELXL-97 (Sheldrick, 1997)'
_computing_structure_solution 'SHELXS-97 (Sheldrick, 1990)'
_diffrn_ambient_temperature 123(2)
_diffrn_measured_fraction_theta_full 0.944
_diffrn_measured_fraction_theta_max 0.944
_diffrn_measurement_device_type 'CCD area detector'
_diffrn_measurement_method 'phi and omega scans'
_diffrn_radiation_monochromator graphite
_diffrn_radiation_source 'fine-focus sealed tube'
_diffrn_radiation_type MoK\a
_diffrn_radiation_wavelength 0.71073
_diffrn_reflns_av_R_equivalents 0.0363
_diffrn_reflns_av_sigmaI/netI 0.0448
_diffrn_reflns_limit_h_max 17
_diffrn_reflns_limit_h_min -23
_diffrn_reflns_limit_k_max 9
_diffrn_reflns_limit_k_min -10
_diffrn_reflns_limit_l_max 15
_diffrn_reflns_limit_l_min -14
_diffrn_reflns_number 10438
_diffrn_reflns_theta_full 28.21
_diffrn_reflns_theta_max 28.21
_diffrn_reflns_theta_min 1.16
_exptl_absorpt_coefficient_mu 2.658
_exptl_absorpt_correction_T_max 1.000
_exptl_absorpt_correction_T_min 0.739
_exptl_absorpt_correction_type multi-scan
_exptl_absorpt_process_details SADABS
_exptl_crystal_colour yellow
_exptl_crystal_density_diffrn 1.618
_exptl_crystal_density_meas 0
_exptl_crystal_description block
_exptl_crystal_F_000 768
_exptl_crystal_size_max 0.22
_exptl_crystal_size_mid 0.18
_exptl_crystal_size_min 0.14
_refine_diff_density_max 0.808
_refine_diff_density_min -0.371
_refine_diff_density_rms 0.076
_refine_ls_extinction_method none
_refine_ls_goodness_of_fit_ref 1.153
_refine_ls_hydrogen_treatment refall
_refine_ls_matrix_type full
_refine_ls_number_parameters 281
_refine_ls_number_reflns 3639
_refine_ls_number_restraints 10
_refine_ls_restrained_S_all 1.152
_refine_ls_R_factor_all 0.0504
_refine_ls_R_factor_gt 0.0409
_refine_ls_shift/su_max 0.001
_refine_ls_shift/su_mean 0.000
_refine_ls_structure_factor_coef Fsqd
_refine_ls_weighting_details 'calc w=1/[\s^2^(Fo^2^)+(0.0317P)^2^+1.3863P] where P=(Fo^2^+2Fc^2^)/3'
_refine_ls_weighting_scheme calc
_refine_ls_wR_factor_gt 0.0953
_refine_ls_wR_factor_ref 0.0983
_reflns_number_gt 3060
_reflns_number_total 3639
_reflns_threshold_expression >2sigma(I)
_cod_data_source_file ja071163rsi20070508_072643.cif
_cod_data_source_block 42b
_cod_database_code 4109688

loop_
_symmetry_equiv_pos_as_xyz
'x, y, z'
'-x, y+1/2, -z+1/2'
'-x, -y, -z'
'x, -y-1/2, z-1/2'

loop_
_atom_site_label
_atom_site_type_symbol
_atom_site_fract_x
_atom_site_fract_y
_atom_site_fract_z
_atom_site_U_iso_or_equiv
_atom_site_adp_type
_atom_site_occupancy
_atom_site_symmetry_multiplicity
_atom_site_calc_flag
_atom_site_refinement_flags
_atom_site_disorder_assembly
_atom_site_disorder_group
Br1 Br 0.35935(2) 0.27156(5) 0.97865(4) 0.02685(13) Uani 0.906(2) 1 d PD A 1
N1 N 0.1135(3) 0.6662(5) 0.9682(4) 0.0299(9) Uani 0.906(2) 1 d PD A 1
O1 O 0.05231(15) 0.6647(4) 1.0034(2) 0.0402(7) Uani 0.906(2) 1 d PD A 1
O2 O 0.12610(15) 0.7503(3) 0.8819(2) 0.0286(6) Uani 0.906(2) 1 d PD A 1
Br1A Br 0.0946(4) 0.6834(9) 0.9344(6) 0.050(2) Uiso 0.094(2) 1 d PD A 2
N1A N 0.3468(17) 0.297(5) 1.014(4) 0.11(3) Uiso 0.094(2) 1 d PD A 2
O1A O 0.369(2) 0.350(6) 0.925(4) 0.087(13) Uiso 0.094(2) 1 d PD A 2
O2A O 0.373(5) 0.171(9) 1.068(8) 0.24(4) Uiso 0.094(2) 1 d PD A 2
O3 O 0.33155(13) 0.7249(3) 0.92763(18) 0.0282(5) Uani 1 1 d . A .
O4 O 0.37907(12) 0.6827(3) 0.75903(19) 0.0278(5) Uani 1 1 d . A .
O5 O 0.10969(12) 0.3009(3) 0.85472(18) 0.0287(5) Uani 1 1 d . . .
C1 C 0.28609(16) 0.3970(4) 1.0476(2) 0.0211(6) Uani 1 1 d D . .
C2 C 0.29508(18) 0.3980(4) 1.1719(3) 0.0244(6) Uani 1 1 d . A .
C3 C 0.24344(19) 0.4844(4) 1.2265(3) 0.0263(7) Uani 1 1 d . . .
C4 C 0.18312(18) 0.5688(4) 1.1579(3) 0.0243(6) Uani 1 1 d . A .
C5 C 0.17661(17) 0.5662(4) 1.0352(3) 0.0216(6) Uani 1 1 d D . .
C6 C 0.22724(16) 0.4817(3) 0.9733(3) 0.0207(6) Uani 1 1 d . A .
C7 C 0.21483(17) 0.4722(3) 0.8395(2) 0.0200(6) Uani 1 1 d . . .
C8 C 0.15181(17) 0.3796(4) 0.7812(3) 0.0220(6) Uani 1 1 d . A .
C9 C 0.13559(18) 0.3709(4) 0.6559(3) 0.0238(6) Uani 1 1 d . . .
C10 C 0.18367(19) 0.4516(4) 0.5897(3) 0.0260(7) Uani 1 1 d . A .
C11 C 0.24730(18) 0.5396(4) 0.6450(3) 0.0230(6) Uani 1 1 d . . .
C12 C 0.26201(17) 0.5525(4) 0.7700(3) 0.0214(6) Uani 1 1 d . A .
C13 C 0.32707(17) 0.6611(4) 0.8296(3) 0.0221(6) Uani 1 1 d . . .
C14 C 0.44274(19) 0.7931(5) 0.8053(3) 0.0318(7) Uani 1 1 d . . .
C15 C 0.4870(2) 0.8193(5) 0.7061(4) 0.0410(9) Uani 1 1 d . A .
C16 C 0.04425(19) 0.2064(5) 0.8008(3) 0.0337(8) Uani 1 1 d . . .
H2 H 0.3338(17) 0.338(4) 1.215(3) 0.012(7) Uiso 1 1 d . . .
H3 H 0.2475(18) 0.481(4) 1.311(3) 0.024(8) Uiso 1 1 d . . .
H4 H 0.1472(18) 0.628(4) 1.194(3) 0.020(8) Uiso 1 1 d . . .
H9 H 0.0924(19) 0.315(4) 0.615(3) 0.026(8) Uiso 1 1 d . . .
H10 H 0.1744(16) 0.438(3) 0.504(3) 0.010(7) Uiso 1 1 d . . .
H11 H 0.2768(17) 0.593(4) 0.606(3) 0.017(8) Uiso 1 1 d . . .
H14A H 0.471(2) 0.732(4) 0.876(3) 0.035(10) Uiso 1 1 d . . .
H14B H 0.4151(18) 0.905(4) 0.830(3) 0.021(8) Uiso 1 1 d . . .
H15A H 0.456(2) 0.881(5) 0.631(4) 0.054(12) Uiso 1 1 d . . .
H15B H 0.531(2) 0.884(6) 0.729(4) 0.051(12) Uiso 1 1 d . . .
H15C H 0.504(2) 0.708(6) 0.681(4) 0.052(12) Uiso 1 1 d . . .
H16A H 0.023(2) 0.149(5) 0.869(3) 0.046(11) Uiso 1 1 d . . .
H16B H 0.060(2) 0.111(5) 0.756(4) 0.049(12) Uiso 1 1 d . . .
H16C H 0.001(2) 0.285(5) 0.758(3) 0.038(10) Uiso 1 1 d . . .

loop_
_atom_site_aniso_label
_atom_site_aniso_U_11
_atom_site_aniso_U_22
_atom_site_aniso_U_33
_atom_site_aniso_U_23
_atom_site_aniso_U_13
_atom_site_aniso_U_12
Br1 0.02460(19) 0.0350(2) 0.01997(19) -0.00028(16) 0.00123(13) 0.00820(16)
N1 0.036(2) 0.031(2) 0.025(2) -0.0064(16) 0.0119(19) 0.0013(16)
O1 0.0261(14) 0.0584(18) 0.0398(16) 0.0021(13) 0.0160(12) 0.0116(12)
O2 0.0318(13) 0.0317(13) 0.0225(12) 0.0059(10) 0.0053(10) 0.0046(11)
O3 0.0307(12) 0.0334(12) 0.0211(10) -0.0042(9) 0.0059(9) -0.0088(9)
O4 0.0254(11) 0.0325(12) 0.0272(11) 0.0000(9) 0.0095(9) -0.0039(9)
O5 0.0259(11) 0.0361(12) 0.0226(10) 0.0000(9) 0.0004(9) -0.0101(10)
C1 0.0217(15) 0.0250(15) 0.0169(13) -0.0027(11) 0.0040(11) -0.0037(11)
C2 0.0275(17) 0.0252(15) 0.0194(14) 0.0034(12) 0.0006(12) -0.0050(13)
C3 0.0360(18) 0.0285(16) 0.0147(14) -0.0001(12) 0.0051(12) -0.0091(13)
C4 0.0283(17) 0.0230(15) 0.0239(15) -0.0032(12) 0.0108(13) -0.0055(12)
C5 0.0243(15) 0.0217(14) 0.0192(14) -0.0001(11) 0.0050(12) -0.0051(11)
C6 0.0215(14) 0.0194(14) 0.0209(14) -0.0010(11) 0.0027(11) -0.0052(11)
C7 0.0245(15) 0.0194(14) 0.0166(13) 0.0002(10) 0.0048(11) 0.0018(11)
C8 0.0227(15) 0.0206(14) 0.0225(15) 0.0015(11) 0.0034(12) 0.0026(11)
C9 0.0265(16) 0.0230(15) 0.0190(14) -0.0030(11) -0.0036(12) 0.0029(12)
C10 0.0375(18) 0.0236(15) 0.0158(14) 0.0001(11) 0.0009(13) 0.0081(13)
C11 0.0307(17) 0.0214(15) 0.0185(14) 0.0012(11) 0.0089(13) 0.0049(12)
C12 0.0243(15) 0.0202(14) 0.0194(14) 0.0002(11) 0.0033(11) 0.0041(11)
C13 0.0229(15) 0.0231(14) 0.0206(14) 0.0046(11) 0.0047(12) 0.0028(12)
C14 0.0243(16) 0.0358(18) 0.0353(18) 0.0023(15) 0.0049(14) -0.0053(14)
C15 0.033(2) 0.042(2) 0.052(2) 0.0049(18) 0.0182(18) -0.0054(17)
C16 0.0228(17) 0.041(2) 0.0374(19) -0.0107(16) 0.0055(14) -0.0115(15)

loop_
_atom_type_symbol
_atom_type_description
_atom_type_scat_dispersion_real
_atom_type_scat_dispersion_imag
_atom_type_scat_source
C C 0.0033 0.0016 'International Tables Vol C Tables 4.2.6.8 and 6.1.1.4'
H H 0.0000 0.0000 'International Tables Vol C Tables 4.2.6.8 and 6.1.1.4'
N N 0.0061 0.0033 'International Tables Vol C Tables 4.2.6.8 and 6.1.1.4'
O O 0.0106 0.0060 'International Tables Vol C Tables 4.2.6.8 and 6.1.1.4'
Br Br -0.2901 2.4595 'International Tables Vol C Tables 4.2.6.8 and 6.1.1.4'

loop_
_geom_angle_atom_site_label_1
_geom_angle_atom_site_label_2
_geom_angle_atom_site_label_3
_geom_angle
O1 N1 O2 124.0(4)
O1 N1 C5 118.1(4)
O2 N1 C5 117.9(4)
O2A N1A O1A 123(6)
O2A N1A C1 124(7)
O1A N1A C1 113(4)
C13 O4 C14 116.1(2)
C8 O5 C16 118.1(2)
C2 C1 C6 123.4(3)
C2 C1 N1A 108(2)
C6 C1 N1A 128(2)
C2 C1 Br1 116.9(2)
C6 C1 Br1 119.7(2)
N1A C1 Br1 8.6(19)
C3 C2 C1 119.5(3)
C3 C2 H2 121.3(18)
C1 C2 H2 119.2(19)
C2 C3 C4 120.0(3)
C2 C3 H3 120(2)
C4 C3 H3 120(2)
C5 C4 C3 118.8(3)
C5 C4 H4 120.2(19)
C3 C4 H4 121.0(19)
C4 C5 C6 124.4(3)
C4 C5 N1 115.8(3)
C6 C5 N1 119.7(3)
C4 C5 Br1A 120.9(3)
C6 C5 Br1A 114.7(3)
N1 C5 Br1A 5.5(3)
C1 C6 C5 114.0(3)
C1 C6 C7 123.4(3)
C5 C6 C7 122.4(3)
C12 C7 C8 118.6(3)
C12 C7 C6 123.5(3)
C8 C7 C6 117.8(3)
O5 C8 C9 124.0(3)
O5 C8 C7 115.4(2)
C9 C8 C7 120.6(3)
C10 C9 C8 119.3(3)
C10 C9 H9 119(2)
C8 C9 H9 122(2)
C11 C10 C9 121.3(3)
C11 C10 H10 119.6(17)
C9 C10 H10 118.9(17)
C10 C11 C12 119.2(3)
C10 C11 H11 123(2)
C12 C11 H11 117(2)
C7 C12 C11 120.9(3)
C7 C12 C13 119.7(3)
C11 C12 C13 119.3(3)
O3 C13 O4 123.8(3)
O3 C13 C12 124.9(3)
O4 C13 C12 111.3(2)
O4 C14 C15 107.0(3)
O4 C14 H14A 105(2)
C15 C14 H14A 114(2)
O4 C14 H14B 102.7(17)
C15 C14 H14B 114.1(17)
H14A C14 H14B 113(3)
C14 C15 H15A 114(2)
C14 C15 H15B 113(3)
H15A C15 H15B 106(3)
C14 C15 H15C 109(2)
H15A C15 H15C 109(3)
H15B C15 H15C 107(4)
O5 C16 H16A 107(2)
O5 C16 H16B 109(2)
H16A C16 H16B 103(3)
O5 C16 H16C 112(2)
H16A C16 H16C 105(3)
H16B C16 H16C 119(3)

loop_
_geom_bond_atom_site_label_1
_geom_bond_atom_site_label_2
_geom_bond_distance
Br1 C1 1.908(3)
N1 O1 1.224(5)
N1 O2 1.233(5)
N1 C5 1.468(5)
Br1A C5 1.924(7)
N1A O2A 1.21(2)
N1A O1A 1.21(2)
N1A C1 1.44(2)
O3 C13 1.208(3)
O4 C13 1.336(4)
O4 C14 1.451(4)
O5 C8 1.362(4)
O5 C16 1.426(4)
C1 C2 1.389(4)
C1 C6 1.393(4)
C2 C3 1.374(5)
C2 H2 0.90(3)
C3 C4 1.381(4)
C3 H3 0.95(3)
C4 C5 1.374(4)
C4 H4 0.94(3)
C5 C6 1.402(4)
C6 C7 1.495(4)
C7 C12 1.399(4)
C7 C8 1.402(4)
C8 C9 1.400(4)
C9 C10 1.386(5)
C9 H9 0.93(3)
C10 C11 1.381(4)
C10 H10 0.97(3)
C11 C12 1.398(4)
C11 H11 0.85(3)
C12 C13 1.501(4)
C14 C15 1.495(5)
C14 H14A 0.99(4)
C14 H14B 1.07(3)
C15 H15A 1.05(4)
C15 H15B 0.93(4)
C15 H15C 0.98(4)
C16 H16A 1.02(4)
C16 H16B 0.97(4)
C16 H16C 1.04(4)
